data_1557894
loop_
_publ_author_name
'Zhou, Jia'
'Gao, Ying'
'Chang, Jin-Ling'
'Yu, Heng-Yi'
'Chen, Juan'
'Zhou, Ming'
'Meng, Xiang-Gao'
'Ruan, Han-Li'

_publ_section_title
;
 Resorcylic Acid Lactones from an Ilyonectria sp.
;
_journal_name_full 'Journal of Natural Products'
_journal_paper_doi 10.1021/acs.jnatprod.9b01167
_journal_year 2020
_chemical_absolute_configuration ad
_chemical_formula_moiety 'C20 H25 Cl O6'
_chemical_formula_sum 'C20 H25 Cl O6'
_chemical_formula_weight 396.85
_space_group_crystal_system hexagonal
_space_group_IT_number 173
_space_group_name_Hall 'P 6c'
_space_group_name_H-M_alt 'P 63'
_atom_sites_solution_hydrogens geom
_atom_sites_solution_primary dual
_audit_creation_date 2019-07-23
_audit_creation_method
;
Olex2 1.2
(compiled 2018.05.29 svn.r3508 for OlexSys, GUI svn.r5506)
;
_cell_angle_alpha 90
_cell_angle_beta 90
_cell_angle_gamma 120
_cell_formula_units_Z 6
_cell_length_a 21.5791(2)
_cell_length_b 21.5791(2)
_cell_length_c 8.59710(10)
_cell_measurement_reflns_used 21418
_cell_measurement_temperature 100.00(10)
_cell_measurement_theta_max 73.6540
_cell_measurement_theta_min 4.0850
_cell_volume 3466.96(6)
_computing_cell_refinement 'CrysAlisPro 1.171.39.28b (Rigaku OD, 2015)'
_computing_data_collection 'CrysAlisPro 1.171.39.28b (Rigaku OD, 2015)'
_computing_data_reduction 'CrysAlisPro 1.171.39.28b (Rigaku OD, 2015)'
_computing_molecular_graphics 'Olex2 (Dolomanov et al., 2009)'
_computing_publication_material 'Olex2 (Dolomanov et al., 2009)'
_computing_structure_refinement 'XL (Sheldrick, 2008)'
_computing_structure_solution 'ShelXT (Sheldrick, 2015)'
_diffrn_ambient_environment N~2~
_diffrn_ambient_temperature 100.00(10)
_diffrn_detector 'CCD plate'
_diffrn_measured_fraction_theta_full 0.998
_diffrn_measured_fraction_theta_max 0.997
_diffrn_measurement_details
;
List of Runs (angles in degrees, time in seconds):

  # Type    Start    End  Width  t~exp~   \w     \q     \k     \f   Frames
--------------------------------------------------------------------------
  1  \w    -30.00  31.00   0.50    1.50    --    0.00 -82.00  60.00  122
  2  \w    -31.00   6.00   0.50    1.50    --    0.00 -82.00-180.00   74
  3  \w    -32.00  24.00   0.50    1.50    --    0.00 -82.00 -90.00  112
  4  \w    -42.00   6.00   0.50    1.50    --    0.00 -77.00 120.00   96
  5  \w    -31.00  29.00   0.50    1.50    --    0.00 -82.00 -30.00  120
  6  \w    -46.00   5.00   0.50    1.50    --    0.00 -77.00-150.00  102
  7  \w     22.00 118.00   0.50    6.00    --   94.60 -61.00 -60.00  192
  8  \w     49.00  75.00   0.50    6.00    --   94.60 -82.00-180.00   52
  9  \w      6.00 117.00   0.50    6.00    --   94.60 -61.00  90.00  222
 10  \w      5.00 115.00   0.50    6.00    --   94.60 -15.00 -60.00  220
 11  \w     35.00 118.00   0.50    6.00    --   94.60 -61.00-180.00  166
 12  \w     90.00 116.00   0.50    6.00    --   94.60 -82.00 -30.00   52
 13  \w     83.00 163.00   0.50    6.00    --   94.60  30.00 -60.00  160
 14  \w     13.00  38.00   0.50    6.00    --   94.60 -82.00  30.00   50
 15  \w      5.00 112.00   0.50    6.00    --   94.60 -45.00 150.00  214
 16  \w     28.00 121.00   0.50    6.00    --   94.60 -82.00  90.00  186
 17  \w     56.00  81.00   0.50    6.00    --   94.60 -82.00  30.00   50
 18  \w     84.00 109.00   0.50    6.00    --   94.60 -82.00  60.00   50
 19  \w     88.00 184.00   0.50    6.00    --   94.60  30.00 -90.00  192
 20  \w     38.00 126.00   0.50    6.00    --   94.60 -82.00 -60.00  176
 21  \w     77.00 107.00   0.50    6.00    --   94.60 -82.00-150.00   60
 22  \w     82.00 107.00   0.50    6.00    --   94.60 -82.00   0.00   50
 23  \w     77.00 102.00   0.50    6.00    --   94.60 -82.00 120.00   50
 24  \w     72.00 156.00   0.50    6.00    --   94.60  15.00-150.00  168
;
_diffrn_measurement_device 'four-circle diffractometer'
_diffrn_measurement_device_type 'XtaLAB AFC12 (RINC): Kappa single'
_diffrn_measurement_method '\w scans'
_diffrn_orient_matrix_type 'CrysAlisPro convention (1999,Acta A55,543-557)'
_diffrn_orient_matrix_UB_11 0.0738428000
_diffrn_orient_matrix_UB_12 0.0685361000
_diffrn_orient_matrix_UB_13 -0.0052147000
_diffrn_orient_matrix_UB_21 0.0362333000
_diffrn_orient_matrix_UB_22 -0.0456912000
_diffrn_orient_matrix_UB_23 -0.0164735000
_diffrn_orient_matrix_UB_31 -0.0054847000
_diffrn_orient_matrix_UB_32 0.0021861000
_diffrn_orient_matrix_UB_33 -0.1783870000
_diffrn_radiation_monochromator graphite
_diffrn_radiation_probe x-ray
_diffrn_radiation_type CuK\a
_diffrn_radiation_wavelength 1.54184
_diffrn_reflns_av_R_equivalents 0.0331
_diffrn_reflns_av_unetI/netI 0.0175
_diffrn_reflns_Laue_measured_fraction_full 0.998
_diffrn_reflns_Laue_measured_fraction_max 0.997
_diffrn_reflns_limit_h_max 26
_diffrn_reflns_limit_h_min -25
_diffrn_reflns_limit_k_max 26
_diffrn_reflns_limit_k_min -26
_diffrn_reflns_limit_l_max 5
_diffrn_reflns_limit_l_min -10
_diffrn_reflns_number 40031
_diffrn_reflns_point_group_measured_fraction_full 0.828
_diffrn_reflns_point_group_measured_fraction_max 0.814
_diffrn_reflns_theta_full 67.684
_diffrn_reflns_theta_max 73.838
_diffrn_reflns_theta_min 4.097
_diffrn_source 'fine-focus sealed X-ray tube'
_diffrn_source_type 'Enhance (Cu) X-ray Source'
_exptl_absorpt_coefficient_mu 1.710
_exptl_absorpt_correction_T_max 1.00000
_exptl_absorpt_correction_T_min 0.71354
_exptl_absorpt_correction_type multi-scan
_exptl_absorpt_process_details
;
CrysAlisPro 1.171.39.28b (Rigaku Oxford Diffraction, 2015)
Empirical absorption correction using spherical harmonics,
 implemented in SCALE3 ABSPACK scaling algorithm.
;
_exptl_crystal_colour colourless
_exptl_crystal_colour_primary colourless
_exptl_crystal_density_diffrn 1.140
_exptl_crystal_description block
_exptl_crystal_F_000 1260
_exptl_crystal_size_max 0.12
_exptl_crystal_size_mid 0.1
_exptl_crystal_size_min 0.1
_refine_diff_density_max 0.174
_refine_diff_density_min -0.212
_refine_diff_density_rms 0.040
_refine_ls_abs_structure_details
;
 Flack x determined using 1210 quotients [(I+)-(I-)]/[(I+)+(I-)]
 (Parsons, Flack and Wagner, Acta Cryst. B69 (2013) 249-259).
;
_refine_ls_abs_structure_Flack 0.000(6)
_refine_ls_extinction_method none
_refine_ls_goodness_of_fit_ref 1.091
_refine_ls_hydrogen_treatment constr
_refine_ls_matrix_type full
_refine_ls_number_parameters 248
_refine_ls_number_reflns 3813
_refine_ls_number_restraints 1
_refine_ls_restrained_S_all 1.090
_refine_ls_R_factor_all 0.0276
_refine_ls_R_factor_gt 0.0264
_refine_ls_shift/su_max 0.003
_refine_ls_shift/su_mean 0.000
_refine_ls_structure_factor_coef Fsqd
_refine_ls_weighting_details 'w=1/[\s^2^(Fo^2^)+(0.0428P)^2^+0.3921P] where P=(Fo^2^+2Fc^2^)/3'
_refine_ls_weighting_scheme calc
_refine_ls_wR_factor_gt 0.0690
_refine_ls_wR_factor_ref 0.0697
_reflns_Friedel_coverage 0.527
_reflns_Friedel_fraction_full 0.631
_reflns_Friedel_fraction_max 0.604
_reflns_number_gt 3687
_reflns_number_total 3813
_reflns_threshold_expression 'I > 2\s(I)'
_cod_data_source_file np9b01167_si_002.cif
_cod_data_source_block 20190703_zbf-44
_cod_original_cell_volume 3466.96(8)
_cod_database_code 1557894
_shelx_shelxl_version_number 2014/7
_shelx_space_group_comment
;
The symmetry employed for this shelxl refinement is uniquely defined
by the following loop, which should always be used as a source of
symmetry information in preference to the above space-group names.
They are only intended as comments.
;
_reflns_odcompleteness_completeness 99.91
_reflns_odcompleteness_iscentric 1
_reflns_odcompleteness_theta 66.97
_olex2_refinement_description
;
1. Fixed Uiso
 At 1.2 times of:
  All C(H) groups, All C(H,H) groups
 At 1.5 times of:
  All C(H,H,H) groups, All O(H) groups
2.a Ternary CH refined with riding coordinates:
 C2(H2), C10(H10)
2.b Secondary CH2 refined with riding coordinates:
 C3(H3A,H3B), C6(H6A,H6B), C7(H7A,H7B), C8(H8A,H8B), C9(H9A,H9B), C11(H11A,
 H11B), C13(H13A,H13B)
2.c Aromatic/amide H refined with riding coordinates:
 C4(H4), C5(H5A), C17(H17)
2.d Idealised Me refined as rotating group:
 C1(H1A,H1B,H1C)
2.e Idealised tetrahedral OH refined as rotating group:
 O3(H3), O5(H5), O6(H6)
;
_olex2_submission_special_instructions 'No special instructions were received'
_oxdiff_exptl_absorpt_empirical_details
;
Empirical correction (ABSPACK) includes:
- Absorption correction using spherical harmonics
- Frame scaling
;
_oxdiff_exptl_absorpt_empirical_full_max 1.487
_oxdiff_exptl_absorpt_empirical_full_min 0.700

loop_
_space_group_symop_operation_xyz
'x, y, z'
'-y, x-y, z'
'-x+y, -x, z'
'-x, -y, z+1/2'
'y, -x+y, z+1/2'
'x-y, x, z+1/2'

loop_
_atom_site_label
_atom_site_type_symbol
_atom_site_fract_x
_atom_site_fract_y
_atom_site_fract_z
_atom_site_U_iso_or_equiv
_atom_site_adp_type
_atom_site_occupancy
_atom_site_site_symmetry_order
_atom_site_calc_flag
_atom_site_refinement_flags_posn
_atom_site_refinement_flags_adp
_atom_site_refinement_flags_occupancy
_atom_site_disorder_assembly
_atom_site_disorder_group
Cl1 Cl 0.60005(2) 0.39408(2) 0.53254(7) 0.02870(12) Uani 1 1 d . . . . .
O1 O 0.31791(7) 0.41683(7) 0.56649(18) 0.0292(3) Uani 1 1 d . . . . .
O2 O 0.42735(7) 0.51065(6) 0.52920(19) 0.0259(3) Uani 1 1 d . . . . .
O3 O 0.74353(7) 0.61597(7) 0.36439(19) 0.0308(3) Uani 1 1 d . . . . .
H3 H 0.7180 0.6076 0.2876 0.046 Uiso 1 1 calc GR . . . .
O4 O 0.58779(7) 0.53775(7) 0.36802(18) 0.0263(3) Uani 1 1 d . . . . .
O5 O 0.49009(7) 0.25473(7) 0.4417(2) 0.0300(3) Uani 1 1 d . . . . .
H5 H 0.4577 0.2146 0.4185 0.045 Uiso 1 1 calc GR . . . .
O6 O 0.29574(7) 0.29748(7) 0.4514(2) 0.0329(3) Uani 1 1 d . . . . .
H6 H 0.2846 0.3262 0.4844 0.049 Uiso 1 1 calc GR . . . .
C1 C 0.36176(11) 0.57080(11) 0.4451(3) 0.0337(5) Uani 1 1 d . . . . .
H1A H 0.3941 0.5931 0.3597 0.051 Uiso 1 1 calc GR . . . .
H1B H 0.3435 0.6010 0.4790 0.051 Uiso 1 1 calc GR . . . .
H1C H 0.3227 0.5255 0.4123 0.051 Uiso 1 1 calc GR . . . .
C2 C 0.40096(10) 0.55948(10) 0.5777(3) 0.0293(4) Uani 1 1 d . . . . .
H2 H 0.3685 0.5387 0.6666 0.035 Uiso 1 1 calc R . . . .
C3 C 0.46817(12) 0.62664(11) 0.6291(3) 0.0318(5) Uani 1 1 d . . . . .
H3A H 0.4544 0.6584 0.6783 0.038 Uiso 1 1 calc R . . . .
H3B H 0.4921 0.6136 0.7070 0.038 Uiso 1 1 calc R . . . .
C4 C 0.52027(11) 0.66676(10) 0.5016(3) 0.0311(4) Uani 1 1 d . . . . .
H4 H 0.5252 0.6404 0.4220 0.037 Uiso 1 1 calc R . . . .
C5 C 0.55988(11) 0.73762(11) 0.4948(3) 0.0336(5) Uani 1 1 d . . . . .
H5A H 0.5517 0.7636 0.5702 0.040 Uiso 1 1 calc R . . . .
C6 C 0.61615(13) 0.77895(12) 0.3769(3) 0.0391(5) Uani 1 1 d . . . . .
H6A H 0.6082 0.8158 0.3333 0.047 Uiso 1 1 calc R . . . .
H6B H 0.6125 0.7472 0.2930 0.047 Uiso 1 1 calc R . . . .
C7 C 0.69134(13) 0.81369(12) 0.4461(4) 0.0464(6) Uani 1 1 d . . . . .
H7A H 0.6960 0.8483 0.5241 0.056 Uiso 1 1 calc R . . . .
H7B H 0.7259 0.8394 0.3647 0.056 Uiso 1 1 calc R . . . .
C8 C 0.70896(12) 0.75979(11) 0.5208(4) 0.0419(5) Uani 1 1 d . . . . .
H8A H 0.7561 0.7856 0.5676 0.050 Uiso 1 1 calc R . . . .
H8B H 0.6748 0.7346 0.6032 0.050 Uiso 1 1 calc R . . . .
C9 C 0.70749(11) 0.70513(10) 0.4056(3) 0.0323(5) Uani 1 1 d . . . . .
H9A H 0.6605 0.6796 0.3578 0.039 Uiso 1 1 calc R . . . .
H9B H 0.7421 0.7303 0.3239 0.039 Uiso 1 1 calc R . . . .
C10 C 0.72405(10) 0.65137(10) 0.4806(3) 0.0293(5) Uani 1 1 d . . . . .
H10 H 0.7663 0.6787 0.5462 0.035 Uiso 1 1 calc R . . . .
C11 C 0.66510(10) 0.59600(10) 0.5863(3) 0.0292(4) Uani 1 1 d . . . . .
H11A H 0.6848 0.5711 0.6437 0.035 Uiso 1 1 calc R . . . .
H11B H 0.6527 0.6215 0.6615 0.035 Uiso 1 1 calc R . . . .
C12 C 0.59673(9) 0.54037(9) 0.5076(3) 0.0232(4) Uani 1 1 d . . . . .
C13 C 0.54051(10) 0.48787(10) 0.6194(3) 0.0249(4) Uani 1 1 d . . . . .
H13A H 0.5645 0.4790 0.7045 0.030 Uiso 1 1 calc R . . . .
H13B H 0.5147 0.5099 0.6629 0.030 Uiso 1 1 calc R . . . .
C14 C 0.48688(9) 0.41671(9) 0.5478(2) 0.0231(4) Uani 1 1 d . . . . .
C15 C 0.51020(9) 0.36842(9) 0.5166(3) 0.0241(4) Uani 1 1 d . . . . .
C16 C 0.46282(10) 0.29818(10) 0.4667(3) 0.0256(4) Uani 1 1 d . . . . .
C17 C 0.39136(10) 0.27624(10) 0.4459(3) 0.0260(4) Uani 1 1 d . . . . .
H17 H 0.3598 0.2299 0.4126 0.031 Uiso 1 1 calc R . . . .
C18 C 0.36673(10) 0.32345(10) 0.4747(2) 0.0259(4) Uani 1 1 d . . . . .
C19 C 0.41382(9) 0.39493(9) 0.5218(3) 0.0237(4) Uani 1 1 d . . . . .
C20 C 0.38242(9) 0.44129(9) 0.5432(3) 0.0248(4) Uani 1 1 d . . . . .

loop_
_atom_site_aniso_label
_atom_site_aniso_U_11
_atom_site_aniso_U_22
_atom_site_aniso_U_33
_atom_site_aniso_U_23
_atom_site_aniso_U_13
_atom_site_aniso_U_12
Cl1 0.02452(19) 0.0303(2) 0.0357(3) -0.0040(2) -0.0031(2) 0.01700(16)
O1 0.0251(6) 0.0321(6) 0.0345(9) -0.0034(6) -0.0017(6) 0.0174(5)
O2 0.0299(6) 0.0235(6) 0.0293(7) -0.0005(6) 0.0019(6) 0.0170(5)
O3 0.0233(6) 0.0321(7) 0.0396(9) -0.0028(7) -0.0034(6) 0.0159(6)
O4 0.0248(6) 0.0259(6) 0.0272(8) -0.0009(6) -0.0014(6) 0.0120(5)
O5 0.0293(6) 0.0214(6) 0.0430(9) -0.0008(6) 0.0005(7) 0.0155(5)
O6 0.0218(6) 0.0293(7) 0.0472(9) -0.0058(7) -0.0021(6) 0.0125(5)
C1 0.0348(10) 0.0324(10) 0.0402(13) 0.0008(10) -0.0004(10) 0.0215(9)
C2 0.0348(10) 0.0294(9) 0.0319(11) -0.0015(8) 0.0036(8) 0.0223(8)
C3 0.0420(11) 0.0282(9) 0.0316(12) -0.0045(8) -0.0018(9) 0.0224(9)
C4 0.0354(10) 0.0311(9) 0.0336(12) -0.0047(8) -0.0025(9) 0.0219(8)
C5 0.0428(11) 0.0303(9) 0.0361(13) -0.0008(9) -0.0010(9) 0.0245(9)
C6 0.0466(12) 0.0315(10) 0.0475(15) 0.0044(10) 0.0032(11) 0.0257(9)
C7 0.0433(12) 0.0274(10) 0.0706(19) -0.0038(12) 0.0020(13) 0.0194(9)
C8 0.0383(10) 0.0304(9) 0.0583(15) -0.0088(12) -0.0080(12) 0.0181(8)
C9 0.0293(9) 0.0259(9) 0.0425(14) -0.0014(9) -0.0017(9) 0.0144(8)
C10 0.0242(9) 0.0240(8) 0.0390(13) -0.0032(8) -0.0037(8) 0.0115(7)
C11 0.0281(9) 0.0259(9) 0.0320(11) -0.0033(8) -0.0068(8) 0.0124(8)
C12 0.0240(8) 0.0246(8) 0.0276(11) -0.0009(8) -0.0023(7) 0.0169(7)
C13 0.0242(9) 0.0242(9) 0.0279(11) -0.0033(8) -0.0031(8) 0.0133(7)
C14 0.0248(8) 0.0218(7) 0.0237(10) 0.0006(8) 0.0006(8) 0.0125(6)
C15 0.0241(8) 0.0246(8) 0.0258(10) 0.0008(8) -0.0002(8) 0.0137(6)
C16 0.0298(9) 0.0222(8) 0.0290(10) 0.0030(8) 0.0050(8) 0.0161(7)
C17 0.0254(9) 0.0207(8) 0.0307(11) -0.0004(8) 0.0004(8) 0.0106(7)
C18 0.0234(8) 0.0252(9) 0.0282(10) 0.0001(8) 0.0006(8) 0.0116(7)
C19 0.0253(8) 0.0236(8) 0.0249(9) 0.0012(8) 0.0006(8) 0.0143(7)
C20 0.0274(8) 0.0262(8) 0.0233(10) -0.0007(8) -0.0010(8) 0.0154(7)

loop_
_atom_type_symbol
_atom_type_description
_atom_type_scat_dispersion_real
_atom_type_scat_dispersion_imag
_atom_type_scat_source
C C 0.0181 0.0091 'International Tables Vol C Tables 4.2.6.8 and 6.1.1.4'
H H 0.0000 0.0000 'International Tables Vol C Tables 4.2.6.8 and 6.1.1.4'
Cl Cl 0.3639 0.7018 'International Tables Vol C Tables 4.2.6.8 and 6.1.1.4'
O O 0.0492 0.0322 'International Tables Vol C Tables 4.2.6.8 and 6.1.1.4'

loop_
_geom_angle_atom_site_label_1
_geom_angle_atom_site_label_2
_geom_angle_atom_site_label_3
_geom_angle
_geom_angle_site_symmetry_1
_geom_angle_site_symmetry_3
_geom_angle_publ_flag
C20 O2 C2 116.97(14) . . ?
C10 O3 H3 109.5 . . ?
C16 O5 H5 109.5 . . ?
C18 O6 H6 109.5 . . ?
H1A C1 H1B 109.5 . . ?
H1A C1 H1C 109.5 . . ?
H1B C1 H1C 109.5 . . ?
C2 C1 H1A 109.5 . . ?
C2 C1 H1B 109.5 . . ?
C2 C1 H1C 109.5 . . ?
O2 C2 C1 110.29(17) . . ?
O2 C2 H2 109.5 . . ?
O2 C2 C3 103.72(15) . . ?
C1 C2 H2 109.5 . . ?
C1 C2 C3 114.25(17) . . ?
C3 C2 H2 109.5 . . ?
C2 C3 H3A 108.5 . . ?
C2 C3 H3B 108.5 . . ?
H3A C3 H3B 107.5 . . ?
C4 C3 C2 114.99(19) . . ?
C4 C3 H3A 108.5 . . ?
C4 C3 H3B 108.5 . . ?
C3 C4 H4 117.9 . . ?
C5 C4 C3 124.3(2) . . ?
C5 C4 H4 117.9 . . ?
C4 C5 H5A 117.2 . . ?
C4 C5 C6 125.6(2) . . ?
C6 C5 H5A 117.2 . . ?
C5 C6 H6A 109.2 . . ?
C5 C6 H6B 109.2 . . ?
C5 C6 C7 112.1(2) . . ?
H6A C6 H6B 107.9 . . ?
C7 C6 H6A 109.2 . . ?
C7 C6 H6B 109.2 . . ?
C6 C7 H7A 108.9 . . ?
C6 C7 H7B 108.9 . . ?
C6 C7 C8 113.34(18) . . ?
H7A C7 H7B 107.7 . . ?
C8 C7 H7A 108.9 . . ?
C8 C7 H7B 108.9 . . ?
C7 C8 H8A 108.9 . . ?
C7 C8 H8B 108.9 . . ?
H8A C8 H8B 107.7 . . ?
C9 C8 C7 113.4(2) . . ?
C9 C8 H8A 108.9 . . ?
C9 C8 H8B 108.9 . . ?
C8 C9 H9A 109.0 . . ?
C8 C9 H9B 109.0 . . ?
H9A C9 H9B 107.8 . . ?
C10 C9 C8 113.1(2) . . ?
C10 C9 H9A 109.0 . . ?
C10 C9 H9B 109.0 . . ?
O3 C10 C9 110.68(18) . . ?
O3 C10 H10 106.7 . . ?
O3 C10 C11 110.24(15) . . ?
C9 C10 H10 106.7 . . ?
C9 C10 C11 115.25(17) . . ?
C11 C10 H10 106.7 . . ?
C10 C11 H11A 108.1 . . ?
C10 C11 H11B 108.1 . . ?
H11A C11 H11B 107.3 . . ?
C12 C11 C10 116.85(18) . . ?
C12 C11 H11A 108.1 . . ?
C12 C11 H11B 108.1 . . ?
O4 C12 C11 123.16(18) . . ?
O4 C12 C13 122.87(17) . . ?
C11 C12 C13 113.97(18) . . ?
C12 C13 H13A 108.6 . . ?
C12 C13 H13B 108.6 . . ?
H13A C13 H13B 107.5 . . ?
C14 C13 C12 114.80(17) . . ?
C14 C13 H13A 108.6 . . ?
C14 C13 H13B 108.6 . . ?
C15 C14 C13 117.26(15) . . ?
C15 C14 C19 118.65(16) . . ?
C19 C14 C13 123.93(15) . . ?
C14 C15 Cl1 120.71(13) . . ?
C14 C15 C16 121.72(16) . . ?
C16 C15 Cl1 117.54(13) . . ?
O5 C16 C15 117.55(16) . . ?
O5 C16 C17 122.78(17) . . ?
C17 C16 C15 119.68(16) . . ?
C16 C17 H17 120.1 . . ?
C16 C17 C18 119.85(17) . . ?
C18 C17 H17 120.1 . . ?
O6 C18 C17 115.99(16) . . ?
O6 C18 C19 122.60(16) . . ?
C17 C18 C19 121.40(16) . . ?
C14 C19 C20 124.55(16) . . ?
C18 C19 C14 118.59(15) . . ?
C18 C19 C20 116.84(15) . . ?
O1 C20 O2 122.13(15) . . ?
O1 C20 C19 122.23(16) . . ?
O2 C20 C19 115.58(15) . . ?

loop_
_geom_bond_atom_site_label_1
_geom_bond_atom_site_label_2
_geom_bond_distance
_geom_bond_site_symmetry_2
_geom_bond_publ_flag
Cl1 C15 1.7352(17) . ?
O1 C20 1.234(2) . ?
O2 C2 1.486(2) . ?
O2 C20 1.320(2) . ?
O3 H3 0.8200 . ?
O3 C10 1.442(3) . ?
O4 C12 1.213(3) . ?
O5 H5 0.8200 . ?
O5 C16 1.350(2) . ?
O6 H6 0.8200 . ?
O6 C18 1.357(2) . ?
C1 H1A 0.9600 . ?
C1 H1B 0.9600 . ?
C1 H1C 0.9600 . ?
C1 C2 1.511(3) . ?
C2 H2 0.9800 . ?
C2 C3 1.516(3) . ?
C3 H3A 0.9700 . ?
C3 H3B 0.9700 . ?
C3 C4 1.497(3) . ?
C4 H4 0.9300 . ?
C4 C5 1.329(3) . ?
C5 H5A 0.9300 . ?
C5 C6 1.488(3) . ?
C6 H6A 0.9700 . ?
C6 H6B 0.9700 . ?
C6 C7 1.527(4) . ?
C7 H7A 0.9700 . ?
C7 H7B 0.9700 . ?
C7 C8 1.533(3) . ?
C8 H8A 0.9700 . ?
C8 H8B 0.9700 . ?
C8 C9 1.528(3) . ?
C9 H9A 0.9700 . ?
C9 H9B 0.9700 . ?
C9 C10 1.518(3) . ?
C10 H10 0.9800 . ?
C10 C11 1.534(3) . ?
C11 H11A 0.9700 . ?
C11 H11B 0.9700 . ?
C11 C12 1.518(3) . ?
C12 C13 1.518(3) . ?
C13 H13A 0.9700 . ?
C13 H13B 0.9700 . ?
C13 C14 1.516(2) . ?
C14 C15 1.391(2) . ?
C14 C19 1.420(2) . ?
C15 C16 1.406(2) . ?
C16 C17 1.380(3) . ?
C17 H17 0.9300 . ?
C17 C18 1.387(3) . ?
C18 C19 1.417(2) . ?
C19 C20 1.474(2) . ?

loop_
_geom_hbond_atom_site_label_D
_geom_hbond_atom_site_label_H
_geom_hbond_atom_site_label_A
_geom_hbond_distance_DH
_geom_hbond_distance_HA
_geom_hbond_distance_DA
_geom_hbond_angle_DHA
_geom_hbond_site_symmetry_A
O3 H3 O1 0.82 2.02 2.807(2) 160.5 4_664
O5 H5 O3 0.82 1.81 2.6325(19) 177.8 2_655
O6 H6 O1 0.82 1.85 2.5709(19) 145.6 .
C13 H13B O2 0.97 2.21 2.830(2) 120.2 .

loop_
_smtbx_masks_void_nr
_smtbx_masks_void_average_x
_smtbx_masks_void_average_y
_smtbx_masks_void_average_z
_smtbx_masks_void_volume
_smtbx_masks_void_count_electrons
_smtbx_masks_void_content
1 0.000 0.000 -0.079 703.3 215.9 ?
2 0.333 0.667 0.753 25.5 2.4 ?
3 0.333 0.667 0.250 7.3 0.0 ?
4 0.667 0.333 0.253 25.5 2.4 ?
5 0.667 0.333 0.750 7.3 0.0 ?
